data_4128431
loop_
_publ_author_name
'Hirscher, Nathanael A.'
'Perez Sierra, Danny'
'Agapie, Theodor'

_publ_section_title
;
 Robust Chromium Precursors for Catalysis: Isolation and Structure of a
 Single-Component Ethylene Tetramerization Precatalyst.
;
_journal_issue 14
_journal_name_full 'Journal of the American Chemical Society'
_journal_page_first 6022
_journal_page_last 6029
_journal_paper_doi 10.1021/jacs.9b01387
_journal_volume 141
_journal_year 2019
_chemical_formula_moiety '0.5(C42 H42 Cr2 O6)'
_chemical_formula_sum 'C21 H21 Cr O3'
_chemical_formula_weight 373.38
_space_group_crystal_system triclinic
_space_group_IT_number 2
_space_group_name_Hall '-P 1'
_space_group_name_H-M_alt 'P -1'
_atom_sites_solution_hydrogens geom
_audit_creation_date 2018-07-24
_audit_creation_method
;
Olex2 1.2
(compiled 2018.05.29 svn.r3508 for OlexSys, GUI svn.r5506)
;
_cell_angle_alpha 75.513(5)
_cell_angle_beta 87.541(5)
_cell_angle_gamma 80.203(5)
_cell_formula_units_Z 4
_cell_length_a 12.0150(16)
_cell_length_b 12.4851(16)
_cell_length_c 15.1703(19)
_cell_measurement_reflns_used 9913
_cell_measurement_temperature 100(2)
_cell_measurement_theta_max 32.15
_cell_measurement_theta_min 2.38
_cell_volume 2171.2(5)
_computing_cell_refinement 'SAINT V8.38A (?, 2016)'
_computing_data_reduction 'SAINT V8.38A (?, 2016)'
_computing_molecular_graphics 'Olex2 (Dolomanov et al., 2009)'
_computing_publication_material 'Olex2 (Dolomanov et al., 2009)'
_computing_structure_refinement 'XL (Sheldrick, 2008)'
_diffrn_ambient_temperature 100.0
_diffrn_measured_fraction_theta_full 0.999
_diffrn_measured_fraction_theta_max 0.899
_diffrn_measurement_device_type 'Bruker APEX-II CCD'
_diffrn_measurement_method '\f and \w scans'
_diffrn_radiation_type MoK\a
_diffrn_radiation_wavelength 0.71073
_diffrn_reflns_av_R_equivalents 0.0687
_diffrn_reflns_av_unetI/netI 0.0569
_diffrn_reflns_Laue_measured_fraction_full 0.999
_diffrn_reflns_Laue_measured_fraction_max 0.899
_diffrn_reflns_limit_h_max 18
_diffrn_reflns_limit_h_min -17
_diffrn_reflns_limit_k_max 19
_diffrn_reflns_limit_k_min -19
_diffrn_reflns_limit_l_max 22
_diffrn_reflns_limit_l_min -23
_diffrn_reflns_number 102156
_diffrn_reflns_point_group_measured_fraction_full 0.999
_diffrn_reflns_point_group_measured_fraction_max 0.899
_diffrn_reflns_theta_full 25.242
_diffrn_reflns_theta_max 33.171
_diffrn_reflns_theta_min 2.210
_diffrn_standards_number 0
_exptl_absorpt_coefficient_mu 0.540
_exptl_absorpt_correction_T_max 0.7465
_exptl_absorpt_correction_T_min 0.7128
_exptl_absorpt_correction_type multi-scan
_exptl_absorpt_process_details
'SADABS-2016/2 (Bruker,2016/2) was used for absorption correction. wR2(int) was 0.0728 before and 0.0604 after correction. The Ratio of minimum to maximum transmission is 0.9549. The \l/2 correction factor is Not present.'
_exptl_crystal_density_diffrn 1.142
_exptl_crystal_description block
_exptl_crystal_F_000 780
_exptl_crystal_size_max 0.252
_exptl_crystal_size_mid 0.179
_exptl_crystal_size_min 0.125
_refine_diff_density_max 0.696
_refine_diff_density_min -0.613
_refine_diff_density_rms 0.081
_refine_ls_extinction_method none
_refine_ls_goodness_of_fit_ref 1.039
_refine_ls_hydrogen_treatment constr
_refine_ls_matrix_type full
_refine_ls_number_parameters 457
_refine_ls_number_reflns 14945
_refine_ls_number_restraints 0
_refine_ls_restrained_S_all 1.039
_refine_ls_R_factor_all 0.0897
_refine_ls_R_factor_gt 0.0610
_refine_ls_shift/su_max 0.001
_refine_ls_shift/su_mean 0.000
_refine_ls_structure_factor_coef Fsqd
_refine_ls_weighting_details 'w=1/[\s^2^(Fo^2^)+(0.0350P)^2^+2.8862P] where P=(Fo^2^+2Fc^2^)/3'
_refine_ls_weighting_scheme calc
_refine_ls_wR_factor_gt 0.1147
_refine_ls_wR_factor_ref 0.1247
_reflns_Friedel_coverage 0.000
_reflns_number_gt 11010
_reflns_number_total 14945
_reflns_threshold_expression 'I > 2\s(I)'
_cod_data_source_file ja9b01387_si_001.cif
_cod_data_source_block v18078_a2_sq
_cod_database_code 4128431
_shelx_shelxl_version_number 2014/7
_shelx_space_group_comment
;
The symmetry employed for this shelxl refinement is uniquely defined
by the following loop, which should always be used as a source of
symmetry information in preference to the above space-group names.
They are only intended as comments.
;
_shelx_estimated_absorpt_t_max 0.936
_shelx_estimated_absorpt_t_min 0.876
_olex2_refinement_description
;
1. Fixed Uiso
 At 1.2 times of:
  All C(H) groups
 At 1.5 times of:
  All C(H,H,H) groups
2.a Aromatic/amide H refined with riding coordinates:
 C7(H7), C8(H8), C9(H9), C10(H10), C13(H13), C14(H14), C15(H15), C16(H16),
 C19(H19), C20(H20), C21(H21), C22(H22), C25(H25), C26(H26), C27(H27), C28(H28),
  C31(H31), C32(H32), C33(H33), C34(H34), C37(H37), C38(H38), C39(H39), C40(H40)
2.b Idealised Me refined as rotating group:
 C12(H12A,H12B,H12C), C18(H18A,H18B,H18C), C24(H24A,H24B,H24C), C30(H30A,H30B,
 H30C), C36(H36A,H36B,H36C), C42(H42A,H42B,H42C)
;
_olex2_submission_special_instructions 'No special instructions were received'

loop_
_space_group_symop_operation_xyz
'x, y, z'
'-x, -y, -z'

loop_
_atom_site_label
_atom_site_type_symbol
_atom_site_fract_x
_atom_site_fract_y
_atom_site_fract_z
_atom_site_U_iso_or_equiv
_atom_site_adp_type
_atom_site_occupancy
_atom_site_site_symmetry_order
_atom_site_calc_flag
_atom_site_refinement_flags_posn
Cr1 Cr 0.31178(3) 0.54626(3) 0.97075(2) 0.01560(7) Uani 1 1 d .
Cr2 Cr 0.51644(3) 0.87718(3) 0.41958(2) 0.01614(7) Uani 1 1 d .
O1 O 0.37114(13) 0.48272(13) 0.84905(10) 0.0234(3) Uani 1 1 d .
O2 O 0.18650(13) 0.42216(12) 1.00322(11) 0.0239(3) Uani 1 1 d .
O3 O 0.57489(12) 0.57369(11) 0.93424(9) 0.0175(3) Uani 1 1 d .
O4 O 0.39832(13) 0.88811(13) 0.30681(10) 0.0242(3) Uani 1 1 d .
O5 O 0.58854(13) 1.01923(12) 0.32097(10) 0.0230(3) Uani 1 1 d .
O6 O 0.61951(12) 1.03075(11) 0.52328(9) 0.0179(3) Uani 1 1 d .
C1 C 0.23361(17) 0.63335(17) 0.85193(14) 0.0206(4) Uani 1 1 d .
C2 C 0.19380(16) 0.56839(17) 1.06768(14) 0.0188(4) Uani 1 1 d .
C3 C 0.39624(17) 0.67474(16) 0.97116(13) 0.0169(4) Uani 1 1 d .
C4 C 0.43849(18) 0.74224(17) 0.43304(14) 0.0211(4) Uani 1 1 d .
C5 C 0.64756(18) 0.83119(17) 0.34103(14) 0.0206(4) Uani 1 1 d .
C6 C 0.61928(17) 0.83625(16) 0.53129(13) 0.0185(4) Uani 1 1 d .
C7 C 0.15472(19) 0.72424(19) 0.80902(16) 0.0264(4) Uani 1 1 d .
H7 H 0.1148 0.7726 0.8433 0.032 Uiso 1 1 calc R
C8 C 0.1332(2) 0.7455(2) 0.71501(17) 0.0330(5) Uani 1 1 d .
H8 H 0.0789 0.8078 0.6864 0.040 Uiso 1 1 calc R
C9 C 0.1909(2) 0.6760(2) 0.66448(17) 0.0342(5) Uani 1 1 d .
H9 H 0.1750 0.6907 0.6014 0.041 Uiso 1 1 calc R
C10 C 0.2723(2) 0.5847(2) 0.70431(15) 0.0291(5) Uani 1 1 d .
H10 H 0.3129 0.5367 0.6700 0.035 Uiso 1 1 calc R
C11 C 0.29046(18) 0.56784(17) 0.79649(14) 0.0216(4) Uani 1 1 d .
C12 C 0.4381(2) 0.4025(2) 0.80714(16) 0.0297(5) Uani 1 1 d .
H12A H 0.4939 0.3535 0.8509 0.045 Uiso 1 1 calc GR
H12B H 0.4771 0.4419 0.7539 0.045 Uiso 1 1 calc GR
H12C H 0.3890 0.3573 0.7879 0.045 Uiso 1 1 calc GR
C13 C 0.15897(18) 0.62769(18) 1.13304(14) 0.0229(4) Uani 1 1 d .
H13 H 0.1919 0.6913 1.1341 0.027 Uiso 1 1 calc R
C14 C 0.07619(19) 0.5954(2) 1.19736(15) 0.0291(5) Uani 1 1 d .
H14 H 0.0539 0.6367 1.2418 0.035 Uiso 1 1 calc R
C15 C 0.0268(2) 0.5034(2) 1.19634(16) 0.0323(5) Uani 1 1 d .
H15 H -0.0291 0.4819 1.2403 0.039 Uiso 1 1 calc R
C16 C 0.05806(18) 0.44170(19) 1.13155(16) 0.0263(4) Uani 1 1 d .
H16 H 0.0241 0.3789 1.1298 0.032 Uiso 1 1 calc R
C17 C 0.14082(17) 0.47644(17) 1.07005(14) 0.0199(4) Uani 1 1 d .
C18 C 0.1373(2) 0.33154(19) 0.98902(18) 0.0310(5) Uani 1 1 d .
H18A H 0.0569 0.3573 0.9748 0.046 Uiso 1 1 calc GR
H18B H 0.1457 0.2701 1.0443 0.046 Uiso 1 1 calc GR
H18C H 0.1754 0.3050 0.9382 0.046 Uiso 1 1 calc GR
C19 C 0.33959(17) 0.77606(16) 0.98804(14) 0.0198(4) Uani 1 1 d .
H19 H 0.2599 0.7855 0.9958 0.024 Uiso 1 1 calc R
C20 C 0.39546(19) 0.86282(17) 0.99378(14) 0.0221(4) Uani 1 1 d .
H20 H 0.3541 0.9297 1.0057 0.027 Uiso 1 1 calc R
C21 C 0.51180(19) 0.85185(17) 0.98215(15) 0.0230(4) Uani 1 1 d .
H21 H 0.5505 0.9101 0.9877 0.028 Uiso 1 1 calc R
C22 C 0.57078(18) 0.75538(17) 0.96246(14) 0.0210(4) Uani 1 1 d .
H22 H 0.6501 0.7473 0.9528 0.025 Uiso 1 1 calc R
C23 C 0.51201(17) 0.67036(15) 0.95702(13) 0.0170(4) Uani 1 1 d .
C24 C 0.59306(19) 0.59502(18) 0.83651(14) 0.0224(4) Uani 1 1 d .
H24A H 0.6432 0.6509 0.8177 0.034 Uiso 1 1 calc GR
H24B H 0.5205 0.6234 0.8050 0.034 Uiso 1 1 calc GR
H24C H 0.6277 0.5252 0.8209 0.034 Uiso 1 1 calc GR
C25 C 0.42118(19) 0.63827(18) 0.48734(16) 0.0260(4) Uani 1 1 d .
H25 H 0.4573 0.6097 0.5449 0.031 Uiso 1 1 calc R
C26 C 0.3510(2) 0.5758(2) 0.4575(2) 0.0359(6) Uani 1 1 d .
H26 H 0.3390 0.5057 0.4955 0.043 Uiso 1 1 calc R
C27 C 0.2992(2) 0.6149(2) 0.3739(2) 0.0433(7) Uani 1 1 d .
H27 H 0.2528 0.5708 0.3542 0.052 Uiso 1 1 calc R
C28 C 0.3139(2) 0.7183(2) 0.31763(19) 0.0376(6) Uani 1 1 d .
H28 H 0.2789 0.7463 0.2596 0.045 Uiso 1 1 calc R
C29 C 0.38184(19) 0.77812(18) 0.35051(15) 0.0244(4) Uani 1 1 d .
C30 C 0.4123(3) 0.9143(3) 0.21023(16) 0.0396(6) Uani 1 1 d .
H30A H 0.4284 0.9909 0.1888 0.059 Uiso 1 1 calc GR
H30B H 0.3428 0.9083 0.1815 0.059 Uiso 1 1 calc GR
H30C H 0.4752 0.8615 0.1941 0.059 Uiso 1 1 calc GR
C31 C 0.71662(19) 0.73958(19) 0.31967(16) 0.0269(4) Uani 1 1 d .
H31 H 0.7103 0.6658 0.3535 0.032 Uiso 1 1 calc R
C32 C 0.7952(2) 0.7554(2) 0.24881(18) 0.0349(5) Uani 1 1 d .
H32 H 0.8415 0.6922 0.2346 0.042 Uiso 1 1 calc R
C33 C 0.8061(2) 0.8620(2) 0.19945(18) 0.0375(6) Uani 1 1 d .
H33 H 0.8594 0.8714 0.1512 0.045 Uiso 1 1 calc R
C34 C 0.7396(2) 0.9568(2) 0.21932(15) 0.0299(5) Uani 1 1 d .
H34 H 0.7467 1.0307 0.1862 0.036 Uiso 1 1 calc R
C35 C 0.66325(18) 0.93651(18) 0.28978(14) 0.0215(4) Uani 1 1 d .
C36 C 0.5753(2) 1.13350(18) 0.26878(15) 0.0281(5) Uani 1 1 d .
H36A H 0.5545 1.1376 0.2061 0.042 Uiso 1 1 calc GR
H36B H 0.6465 1.1618 0.2687 0.042 Uiso 1 1 calc GR
H36C H 0.5157 1.1792 0.2959 0.042 Uiso 1 1 calc GR
C37 C 0.66300(19) 0.72422(17) 0.57517(15) 0.0231(4) Uani 1 1 d .
H37 H 0.6387 0.6655 0.5554 0.028 Uiso 1 1 calc R
C38 C 0.7401(2) 0.69639(18) 0.64601(15) 0.0268(4) Uani 1 1 d .
H38 H 0.7680 0.6198 0.6732 0.032 Uiso 1 1 calc R
C39 C 0.7766(2) 0.77991(19) 0.67740(15) 0.0275(5) Uani 1 1 d .
H39 H 0.8298 0.7608 0.7257 0.033 Uiso 1 1 calc R
C40 C 0.73482(18) 0.89148(18) 0.63744(15) 0.0233(4) Uani 1 1 d .
H40 H 0.7574 0.9500 0.6586 0.028 Uiso 1 1 calc R
C41 C 0.65899(17) 0.91566(16) 0.56565(13) 0.0177(4) Uani 1 1 d .
C42 C 0.70719(19) 1.08606(18) 0.47207(15) 0.0246(4) Uani 1 1 d .
H42A H 0.6732 1.1591 0.4341 0.037 Uiso 1 1 calc GR
H42B H 0.7464 1.0396 0.4332 0.037 Uiso 1 1 calc GR
H42C H 0.7613 1.0970 0.5143 0.037 Uiso 1 1 calc GR

loop_
_atom_site_aniso_label
_atom_site_aniso_U_11
_atom_site_aniso_U_22
_atom_site_aniso_U_33
_atom_site_aniso_U_23
_atom_site_aniso_U_13
_atom_site_aniso_U_12
Cr1 0.01603(15) 0.01415(14) 0.01800(15) -0.00527(11) 0.00302(11) -0.00513(11)
Cr2 0.01946(15) 0.01449(14) 0.01536(14) -0.00513(11) 0.00091(11) -0.00332(11)
O1 0.0258(8) 0.0251(7) 0.0202(7) -0.0093(6) 0.0022(6) -0.0023(6)
O2 0.0249(8) 0.0211(7) 0.0293(8) -0.0092(6) 0.0058(6) -0.0105(6)
O3 0.0191(7) 0.0152(6) 0.0179(6) -0.0043(5) 0.0038(5) -0.0028(5)
O4 0.0301(8) 0.0256(7) 0.0175(7) -0.0069(6) -0.0027(6) -0.0034(6)
O5 0.0294(8) 0.0170(7) 0.0208(7) -0.0029(5) 0.0067(6) -0.0032(6)
O6 0.0202(7) 0.0141(6) 0.0193(7) -0.0036(5) 0.0027(5) -0.0038(5)
C1 0.0187(9) 0.0193(9) 0.0252(10) -0.0040(8) 0.0023(8) -0.0094(7)
C2 0.0152(9) 0.0202(9) 0.0202(9) -0.0045(7) 0.0011(7) -0.0019(7)
C3 0.0187(9) 0.0144(8) 0.0173(9) -0.0026(7) 0.0009(7) -0.0041(7)
C4 0.0226(10) 0.0207(9) 0.0230(10) -0.0105(8) 0.0020(8) -0.0050(8)
C5 0.0205(9) 0.0230(10) 0.0188(9) -0.0070(8) -0.0001(7) -0.0021(8)
C6 0.0198(9) 0.0181(9) 0.0178(9) -0.0056(7) 0.0026(7) -0.0027(7)
C7 0.0219(10) 0.0239(10) 0.0322(11) -0.0021(9) -0.0009(9) -0.0076(8)
C8 0.0288(12) 0.0320(12) 0.0338(13) 0.0058(10) -0.0069(10) -0.0118(10)
C9 0.0374(13) 0.0414(14) 0.0237(11) 0.0015(10) -0.0055(10) -0.0191(11)
C10 0.0331(12) 0.0357(12) 0.0218(10) -0.0070(9) 0.0029(9) -0.0152(10)
C11 0.0220(10) 0.0224(10) 0.0215(10) -0.0039(8) 0.0017(8) -0.0091(8)
C12 0.0335(12) 0.0298(11) 0.0298(11) -0.0169(9) 0.0060(9) -0.0030(9)
C13 0.0199(10) 0.0264(10) 0.0234(10) -0.0092(8) 0.0013(8) -0.0025(8)
C14 0.0238(11) 0.0384(13) 0.0227(10) -0.0088(9) 0.0043(8) 0.0027(9)
C15 0.0206(10) 0.0396(13) 0.0291(12) 0.0016(10) 0.0082(9) -0.0013(9)
C16 0.0168(9) 0.0260(10) 0.0314(11) 0.0017(9) 0.0025(8) -0.0045(8)
C17 0.0155(9) 0.0205(9) 0.0222(9) -0.0030(7) 0.0011(7) -0.0030(7)
C18 0.0292(12) 0.0228(10) 0.0436(14) -0.0090(10) -0.0093(10) -0.0083(9)
C19 0.0199(9) 0.0175(9) 0.0224(9) -0.0055(7) 0.0033(7) -0.0040(7)
C20 0.0278(11) 0.0158(9) 0.0234(10) -0.0074(8) 0.0022(8) -0.0025(8)
C21 0.0280(11) 0.0179(9) 0.0254(10) -0.0067(8) -0.0001(8) -0.0081(8)
C22 0.0184(9) 0.0189(9) 0.0266(10) -0.0053(8) 0.0006(8) -0.0063(7)
C23 0.0194(9) 0.0126(8) 0.0188(9) -0.0034(7) 0.0016(7) -0.0029(7)
C24 0.0263(10) 0.0227(10) 0.0177(9) -0.0047(8) 0.0039(8) -0.0046(8)
C25 0.0259(11) 0.0188(9) 0.0347(12) -0.0083(9) 0.0034(9) -0.0061(8)
C26 0.0342(13) 0.0216(11) 0.0557(16) -0.0142(11) 0.0058(12) -0.0098(10)
C27 0.0396(15) 0.0329(13) 0.0681(19) -0.0267(13) -0.0081(14) -0.0124(11)
C28 0.0389(14) 0.0377(13) 0.0432(14) -0.0202(12) -0.0126(11) -0.0073(11)
C29 0.0251(10) 0.0231(10) 0.0287(11) -0.0138(9) -0.0003(8) -0.0031(8)
C30 0.0473(16) 0.0532(16) 0.0187(11) -0.0081(11) -0.0049(10) -0.0094(13)
C31 0.0258(11) 0.0264(11) 0.0298(11) -0.0124(9) 0.0019(9) -0.0009(9)
C32 0.0264(12) 0.0399(14) 0.0402(14) -0.0196(11) 0.0047(10) 0.0033(10)
C33 0.0290(12) 0.0529(16) 0.0329(13) -0.0173(12) 0.0132(10) -0.0065(11)
C34 0.0305(12) 0.0367(12) 0.0224(10) -0.0062(9) 0.0080(9) -0.0085(10)
C35 0.0210(10) 0.0258(10) 0.0189(9) -0.0087(8) 0.0009(7) -0.0026(8)
C36 0.0373(13) 0.0192(10) 0.0246(10) -0.0002(8) 0.0021(9) -0.0039(9)
C37 0.0280(11) 0.0174(9) 0.0244(10) -0.0066(8) 0.0011(8) -0.0032(8)
C38 0.0314(12) 0.0198(10) 0.0248(10) -0.0014(8) 0.0004(9) 0.0016(8)
C39 0.0278(11) 0.0272(11) 0.0253(11) -0.0053(9) -0.0069(9) 0.0015(9)
C40 0.0237(10) 0.0238(10) 0.0238(10) -0.0087(8) -0.0025(8) -0.0030(8)
C41 0.0187(9) 0.0151(8) 0.0175(9) -0.0031(7) 0.0025(7) 0.0004(7)
C42 0.0257(11) 0.0229(10) 0.0261(10) -0.0058(8) 0.0073(8) -0.0092(8)

loop_
_atom_type_symbol
_atom_type_description
_atom_type_scat_dispersion_real
_atom_type_scat_dispersion_imag
_atom_type_scat_source
C C 0.0033 0.0016 'International Tables Vol C Tables 4.2.6.8 and 6.1.1.4'
H H 0.0000 0.0000 'International Tables Vol C Tables 4.2.6.8 and 6.1.1.4'
Cr Cr 0.3209 0.6236 'International Tables Vol C Tables 4.2.6.8 and 6.1.1.4'
O O 0.0106 0.0060 'International Tables Vol C Tables 4.2.6.8 and 6.1.1.4'

loop_
_geom_angle_atom_site_label_1
_geom_angle_atom_site_label_2
_geom_angle_atom_site_label_3
_geom_angle
_geom_angle_site_symmetry_1
_geom_angle_site_symmetry_3
O1 Cr1 O2 89.85(6) . .
O3 Cr1 O1 96.33(6) 2_667 .
O3 Cr1 O2 87.69(6) 2_667 .
C1 Cr1 O1 64.81(7) . .
C1 Cr1 O2 93.20(7) . .
C1 Cr1 O3 161.10(7) . 2_667
C1 Cr1 C2 103.99(8) . .
C1 Cr1 C3 91.23(8) . .
C2 Cr1 O1 151.36(7) . .
C2 Cr1 O2 63.63(7) . .
C2 Cr1 O3 93.33(7) . 2_667
C2 Cr1 C3 99.31(8) . .
C3 Cr1 O1 106.92(7) . .
C3 Cr1 O2 162.94(7) . .
C3 Cr1 O3 93.41(7) . 2_667
O4 Cr2 O5 85.71(6) . .
O6 Cr2 O4 86.59(6) 2_676 .
O6 Cr2 O5 100.79(5) 2_676 .
C4 Cr2 O4 64.90(7) . .
C4 Cr2 O5 146.21(7) . .
C4 Cr2 O6 94.02(7) . 2_676
C4 Cr2 C6 104.24(8) . .
C5 Cr2 O4 89.22(7) . .
C5 Cr2 O5 63.56(7) . .
C5 Cr2 O6 164.09(7) . 2_676
C5 Cr2 C4 98.08(8) . .
C5 Cr2 C6 91.06(8) . .
C6 Cr2 O4 169.05(7) . .
C6 Cr2 O5 104.19(7) . .
C6 Cr2 O6 95.95(7) . 2_676
C11 O1 Cr1 88.49(11) . .
C11 O1 C12 119.48(17) . .
C12 O1 Cr1 151.80(14) . .
C17 O2 Cr1 87.50(11) . .
C17 O2 C18 118.97(17) . .
C18 O2 Cr1 153.50(15) . .
C23 O3 Cr1 121.46(11) . 2_667
C23 O3 C24 110.35(15) . .
C24 O3 Cr1 122.18(12) . 2_667
C29 O4 Cr2 87.65(11) . .
C29 O4 C30 117.44(18) . .
C30 O4 Cr2 131.80(15) . .
C35 O5 Cr2 87.76(11) . .
C35 O5 C36 119.24(16) . .
C36 O5 Cr2 149.92(14) . .
C41 O6 Cr2 120.48(11) . 2_676
C41 O6 C42 112.48(15) . .
C42 O6 Cr2 120.71(12) . 2_676
C7 C1 Cr1 146.45(17) . .
C7 C1 C11 116.2(2) . .
C11 C1 Cr1 97.36(14) . .
C13 C2 Cr1 144.82(16) . .
C13 C2 C17 116.03(19) . .
C17 C2 Cr1 98.56(13) . .
C19 C3 Cr1 121.20(15) . .
C23 C3 Cr1 124.23(14) . .
C23 C3 C19 114.56(17) . .
C25 C4 Cr2 146.83(17) . .
C29 C4 Cr2 97.07(14) . .
C29 C4 C25 116.10(19) . .
C31 C5 Cr2 144.06(17) . .
C35 C5 Cr2 99.41(14) . .
C35 C5 C31 116.4(2) . .
C37 C6 Cr2 122.41(15) . .
C41 C6 Cr2 123.07(15) . .
C41 C6 C37 114.33(18) . .
C1 C7 C8 120.6(2) . .
C9 C8 C7 120.2(2) . .
C8 C9 C10 121.2(2) . .
C11 C10 C9 116.3(2) . .
C1 C11 O1 109.29(17) . .
C10 C11 O1 125.3(2) . .
C10 C11 C1 125.4(2) . .
C2 C13 C14 121.2(2) . .
C15 C14 C13 120.1(2) . .
C14 C15 C16 120.9(2) . .
C17 C16 C15 116.8(2) . .
C2 C17 O2 110.11(17) . .
C16 C17 O2 124.88(19) . .
C16 C17 C2 125.0(2) . .
C20 C19 C3 122.67(19) . .
C21 C20 C19 120.03(18) . .
C22 C21 C20 119.46(18) . .
C21 C22 C23 118.90(19) . .
C3 C23 O3 118.35(16) . .
C22 C23 O3 117.35(17) . .
C22 C23 C3 124.30(18) . .
C4 C25 C26 120.4(2) . .
C27 C26 C25 120.7(2) . .
C26 C27 C28 120.7(2) . .
C29 C28 C27 116.6(2) . .
C4 C29 O4 110.07(17) . .
C28 C29 O4 124.5(2) . .
C28 C29 C4 125.4(2) . .
C5 C31 C32 120.5(2) . .
C33 C32 C31 120.5(2) . .
C32 C33 C34 121.0(2) . .
C35 C34 C33 116.1(2) . .
C5 C35 O5 109.13(17) . .
C34 C35 O5 125.5(2) . .
C34 C35 C5 125.4(2) . .
C38 C37 C6 122.59(19) . .
C37 C38 C39 120.3(2) . .
C40 C39 C38 119.3(2) . .
C39 C40 C41 118.43(19) . .
C6 C41 O6 117.19(17) . .
C6 C41 C40 124.98(18) . .
C40 C41 O6 117.83(17) . .

loop_
_geom_bond_atom_site_label_1
_geom_bond_atom_site_label_2
_geom_bond_distance
_geom_bond_site_symmetry_2
Cr1 O1 2.2303(15) .
Cr1 O2 2.2929(15) .
Cr1 O3 2.1375(14) 2_667
Cr1 C1 2.032(2) .
Cr1 C2 2.034(2) .
Cr1 C3 2.0402(19) .
Cr2 O4 2.2327(15) .
Cr2 O5 2.2843(15) .
Cr2 O6 2.1164(14) 2_676
Cr2 C4 2.026(2) .
Cr2 C5 2.026(2) .
Cr2 C6 2.047(2) .
O1 C11 1.413(3) .
O1 C12 1.433(2) .
O2 C17 1.399(2) .
O2 C18 1.427(2) .
O3 Cr1 2.1375(14) 2_667
O3 C23 1.422(2) .
O3 C24 1.453(2) .
O4 C29 1.411(3) .
O4 C30 1.428(3) .
O5 C35 1.410(2) .
O5 C36 1.434(2) .
O6 Cr2 2.1164(14) 2_676
O6 C41 1.426(2) .
O6 C42 1.449(2) .
C1 C7 1.388(3) .
C1 C11 1.395(3) .
C2 C13 1.390(3) .
C2 C17 1.397(3) .
C3 C19 1.408(3) .
C3 C23 1.392(3) .
C4 C25 1.396(3) .
C4 C29 1.386(3) .
C5 C31 1.393(3) .
C5 C35 1.389(3) .
C6 C37 1.410(3) .
C6 C41 1.387(3) .
C7 C8 1.411(3) .
C8 C9 1.379(4) .
C9 C10 1.396(4) .
C10 C11 1.382(3) .
C13 C14 1.400(3) .
C14 C15 1.383(4) .
C15 C16 1.396(3) .
C16 C17 1.383(3) .
C19 C20 1.390(3) .
C20 C21 1.389(3) .
C21 C22 1.383(3) .
C22 C23 1.391(3) .
C25 C26 1.399(3) .
C26 C27 1.375(4) .
C27 C28 1.393(4) .
C28 C29 1.379(3) .
C31 C32 1.399(3) .
C32 C33 1.379(4) .
C33 C34 1.402(4) .
C34 C35 1.381(3) .
C37 C38 1.386(3) .
C38 C39 1.389(3) .
C39 C40 1.388(3) .
C40 C41 1.391(3) .
